data_4100580
_journal_name_full 'Journal of the American Chemical Society'
_journal_year 2005
_chemical_formula_moiety 'C20 H10 F6 N2 S2 '
_chemical_formula_sum 'C20 H10 F6 N2 S2'
_chemical_formula_weight 456.42
_chemical_melting_point 233.5(15)
_space_group_IT_number 12
_symmetry_cell_setting monoclinic
_symmetry_space_group_name_Hall '-C 2y'
_symmetry_space_group_name_H-M 'C 1 2/m 1'
_cell_angle_alpha 90
_cell_angle_beta 104.70(4)
_cell_angle_gamma 90
_cell_formula_units_Z 2
_cell_length_a 18.58(2)
_cell_length_b 6.736(5)
_cell_length_c 7.380(7)
_cell_measurement_temperature 453.2
_cell_volume 893(5)
_exptl_crystal_density_diffrn 1.697
_cod_depositor_comments
;
The following automatic conversions were performed:

'_chemical_melting_point' value '232-235' was changed to '233.5(15)'
- the average value was taken and precision was estimated.

Automatic conversion script
Id: cif_fix_values 1646 2011-03-28 12:23:43Z adriana 
;
_cod_original_sg_symbol_H-M 'C 2/m'
_cod_original_formula_sum 'C20 H10 F6 N2 S2 '
_cod_database_code 4100580

loop_
_symmetry_equiv_pos_as_xyz
x,y,z
x,-y,z
-x,-y,-z
-x,y,-z
1/2+x,1/2+y,z
1/2+x,1/2-y,z
1/2-x,1/2-y,-z
1/2-x,1/2+y,-z

loop_
_atom_site_label
_atom_site_type_symbol
_atom_site_fract_x
_atom_site_fract_y
_atom_site_fract_z
_atom_site_U_iso_or_equiv
_atom_site_adp_type
_atom_site_occupancy
_atom_site_calc_flag
_atom_site_refinement_flags
_atom_site_disorder_assembly
_atom_site_disorder_group
S(1) S 0.07356(3) 0.0000 0.80869(7) 0.0189(2) Uani 1.00 d S . .
F(1) F 0.48062(8) 0.0000 0.7505(2) 0.0480(5) Uani 1.00 d S . .
F(2) F 0.41465(6) -0.1576(1) 0.5163(1) 0.0411(3) Uani 1.00 d . . .
N(1) N 0.16817(10) 0.0000 1.1310(2) 0.0180(4) Uani 1.00 d S . .
C(1) C 0.1641(1) 0.0000 0.9511(3) 0.0154(5) Uani 1.00 d S . .
C(2) C 0.0988(1) 0.0000 1.1618(3) 0.0184(5) Uani 1.00 d S . .
C(3) C 0.0396(1) 0.0000 1.0056(3) 0.0163(5) Uani 1.00 d S . .
C(4) C 0.2285(1) 0.0000 0.8695(3) 0.0158(5) Uani 1.00 d S . .
C(5) C 0.2186(1) 0.0000 0.6756(3) 0.0206(5) Uani 1.00 d S . .
C(6) C 0.2789(1) 0.0000 0.5969(3) 0.0204(5) Uani 1.00 d S . .
C(7) C 0.3504(1) 0.0000 0.7137(3) 0.0164(5) Uani 1.00 d S . .
C(8) C 0.3616(1) 0.0000 0.9078(3) 0.0181(5) Uani 1.00 d S . .
C(9) C 0.3009(1) 0.0000 0.9850(3) 0.0173(5) Uani 1.00 d S . .
C(10) C 0.4149(1) 0.0000 0.6266(3) 0.0192(5) Uani 1.00 d S . .
H(1) H 0.0858 0.0000 1.2894 0.0259 Uiso 1.00 calc S . .
H(2) H 0.1673 0.0000 0.5870 0.0259 Uiso 1.00 calc S . .
H(3) H 0.2701 0.0000 0.4587 0.0259 Uiso 1.00 calc S . .
H(4) H 0.4141 0.0000 0.9950 0.0259 Uiso 1.00 calc S . .
H(5) H 0.3031 0.0000 1.1242 0.0259 Uiso 1.00 calc S . .

loop_
_atom_site_aniso_label
_atom_site_aniso_U_11
_atom_site_aniso_U_22
_atom_site_aniso_U_33
_atom_site_aniso_U_12
_atom_site_aniso_U_13
_atom_site_aniso_U_23
S(1) 0.0126(3) 0.0312(4) 0.0133(3) 0.0000 0.0039(2) 0.0000
F(1) 0.0119(7) 0.104(1) 0.0275(8) 0.0000 0.0042(6) 0.0000
F(2) 0.0413(7) 0.0379(6) 0.0564(7) -0.0113(4) 0.0354(6) -0.0212(5)
N(1) 0.0150(9) 0.0232(8) 0.0158(9) 0.0000 0.0037(7) 0.0000
C(1) 0.013(1) 0.0175(9) 0.0153(10) 0.0000 0.0032(8) 0.0000
C(2) 0.017(1) 0.0232(10) 0.016(1) 0.0000 0.0060(8) 0.0000
C(3) 0.015(1) 0.0180(9) 0.0165(10) 0.0000 0.0050(8) 0.0000
C(4) 0.014(1) 0.0161(9) 0.017(1) 0.0000 0.0044(8) 0.0000
C(5) 0.014(1) 0.030(1) 0.017(1) 0.0000 0.0031(8) 0.0000
C(6) 0.017(1) 0.030(1) 0.015(1) 0.0000 0.0034(8) 0.0000
C(7) 0.014(1) 0.0165(9) 0.019(1) 0.0000 0.0050(8) 0.0000
C(8) 0.013(1) 0.0220(10) 0.018(1) 0.0000 0.0020(8) 0.0000
C(9) 0.017(1) 0.0189(9) 0.0157(10) 0.0000 0.0036(8) 0.0000
C(10) 0.015(1) 0.024(1) 0.018(1) 0.0000 0.0044(8) 0.0000

loop_
_geom_bond_atom_site_label_1
_geom_bond_atom_site_label_2
_geom_bond_distance
_geom_bond_site_symmetry_1
_geom_bond_site_symmetry_2
_geom_bond_publ_flag
S(1) C(1) 1.743(3) . . yes
S(1) C(3) 1.725(2) . . yes
F(1) C(10) 1.327(3) . . yes
F(2) C(10) 1.337(2) . . yes
N(1) C(1) 1.311(3) . . yes
N(1) C(2) 1.365(3) . . yes
C(1) C(4) 1.469(3) . . yes
C(2) C(3) 1.377(3) . . yes
C(3) C(3) 1.452(4) . 3_557 yes
C(4) C(5) 1.396(3) . . yes
C(4) C(9) 1.398(3) . . yes
C(5) C(6) 1.386(3) . . yes
C(6) C(7) 1.388(3) . . yes
C(7) C(8) 1.394(3) . . yes
C(7) C(10) 1.497(3) . . yes
C(8) C(9) 1.387(3) . . yes
